data_2207447
loop_
_publ_author_name
'Klap\"otke, Thomas M.'
'Krumm, Burkhard'
'Schwab, Ingo'

_publ_section_title
;
 2,4,6-Tri-<i>tert</i>-butylbenzenetellurenyl iodide
;
_journal_coeditor_code BT6772
_journal_issue 12
_journal_name_full 'Acta Crystallographica Section E'
_journal_page_first o4045
_journal_page_last o4046
_journal_paper_doi 10.1107/S1600536805035841
_journal_volume 61
_journal_year 2005
_chemical_formula_iupac 'C18 H29 I Te'
_chemical_formula_moiety 'C18 H29 I Te'
_chemical_formula_sum 'C18 H29 I Te'
_chemical_formula_weight 499.93
_chemical_name_common 'supermesitylenetellurenyl iodide'
_chemical_name_systematic
;
2,4,6-tri-tert-butylbenzenetellurenyl iodide
;
_space_group_IT_number 14
_symmetry_cell_setting monoclinic
_symmetry_space_group_name_Hall '-P 2ybc'
_symmetry_space_group_name_H-M 'P 1 21/c 1'
_atom_sites_solution_hydrogens geom
_atom_sites_solution_primary direct
_atom_sites_solution_secondary difmap
_cell_angle_alpha 90
_cell_angle_beta 100.47(3)
_cell_angle_gamma 90
_cell_formula_units_Z 4
_cell_length_a 17.805(4)
_cell_length_b 6.0230(12)
_cell_length_c 18.504(4)
_cell_measurement_reflns_used 5000
_cell_measurement_temperature 200(2)
_cell_measurement_theta_max 25.9
_cell_measurement_theta_min 2.3
_cell_volume 1951.3(7)
_computing_cell_refinement 'SCALEPACK (Otwinowski & Minor, 1997)'
_computing_data_collection 'IPDS EXPOSE (Stoe & Cie, 1996)'
_computing_data_reduction
;
SCALEPACK and DENZO (Otwinowski & Minor, 1997)
;
_computing_molecular_graphics 'DIAMOND (Brandenburg, 1996)'
_computing_publication_material SHELXL97
_computing_structure_refinement 'SHELXL97 (Sheldrick, 1997)'
_computing_structure_solution 'SHELXS97 (Sheldrick, 1997)'
_diffrn_detector_area_resol_mean 9
_diffrn_measured_fraction_theta_full 0.996
_diffrn_measured_fraction_theta_max 0.996
_diffrn_measurement_device_type 'Stoe IPDS'
_diffrn_measurement_method 'area detection'
_diffrn_radiation_monochromator 'vertically mounted graphite crystal'
_diffrn_radiation_source 'fine focus sealed tube'
_diffrn_radiation_type MoK\a
_diffrn_radiation_wavelength 0.71073
_diffrn_reflns_av_R_equivalents 0.0592
_diffrn_reflns_av_sigmaI/netI 0.0445
_diffrn_reflns_limit_h_max 19
_diffrn_reflns_limit_h_min -21
_diffrn_reflns_limit_k_max 7
_diffrn_reflns_limit_k_min -7
_diffrn_reflns_limit_l_max 22
_diffrn_reflns_limit_l_min -22
_diffrn_reflns_number 13085
_diffrn_reflns_theta_full 25.85
_diffrn_reflns_theta_max 25.85
_diffrn_reflns_theta_min 2.24
_exptl_absorpt_coefficient_mu 3.10
_exptl_absorpt_correction_T_max 0.8766
_exptl_absorpt_correction_T_min 0.5426
_exptl_absorpt_correction_type numerical
_exptl_absorpt_process_details '[X-SHAPE (Stoe & Cie, 1997) and X-RED  (Stoe & Cie, 1997)]'
_exptl_crystal_colour green
_exptl_crystal_density_diffrn 1.702
_exptl_crystal_density_method 'not measured'
_exptl_crystal_description rod
_exptl_crystal_F_000 968
_exptl_crystal_size_max 0.35
_exptl_crystal_size_mid 0.08
_exptl_crystal_size_min 0.05
_refine_diff_density_max 0.648
_refine_diff_density_min -1.179
_refine_ls_extinction_method none
_refine_ls_goodness_of_fit_ref 0.925
_refine_ls_hydrogen_treatment constr
_refine_ls_matrix_type full
_refine_ls_number_parameters 190
_refine_ls_number_reflns 3761
_refine_ls_number_restraints 0
_refine_ls_restrained_S_all 0.925
_refine_ls_R_factor_all 0.0371
_refine_ls_R_factor_gt 0.0260
_refine_ls_shift/su_max 0.001
_refine_ls_shift/su_mean 0.000
_refine_ls_structure_factor_coef Fsqd
_refine_ls_weighting_details 'calc w = 1/[\s^2^(Fo^2^)+(0.0328P)^2^] where P = (Fo^2^+2Fc^2^)/3'
_refine_ls_weighting_scheme calc
_refine_ls_wR_factor_gt 0.0596
_refine_ls_wR_factor_ref 0.0621
_reflns_number_gt 3019
_reflns_number_total 3761
_reflns_threshold_expression I>2\s(I)
_cod_data_source_file bt6772.cif
_cod_data_source_block I
_cod_original_sg_symbol_H-M 'P 21/c'
_cod_database_code 2207447
_cod_database_fobs_code 2207447

loop_
_symmetry_equiv_pos_as_xyz
'x, y, z'
'-x, y+1/2, -z+1/2'
'-x, -y, -z'
'x, -y-1/2, z-1/2'

loop_
_atom_site_label
_atom_site_fract_x
_atom_site_fract_y
_atom_site_fract_z
_atom_site_U_iso_or_equiv
_atom_site_adp_type
_atom_site_calc_flag
_atom_site_refinement_flags
_atom_site_occupancy
_atom_site_type_symbol
I1 0.058437(16) -0.28743(4) 0.457323(16) 0.04187(9) Uani d . 1 I
Te1 0.109947(13) 0.12292(4) 0.429442(13) 0.02854(8) Uani d . 1 Te
C1 0.21151(17) 0.0086(5) 0.39299(17) 0.0214(7) Uani d . 1 C
C2 0.27798(19) -0.0348(6) 0.44561(18) 0.0250(7) Uani d . 1 C
C3 0.33431(19) -0.1653(6) 0.42373(18) 0.0250(7) Uani d . 1 C
H3A 0.3786 -0.1994 0.4590 0.030 Uiso calc R 1 H
C4 0.32902(18) -0.2475(5) 0.35348(18) 0.0225(7) Uani d . 1 C
C5 0.26654(18) -0.1817(5) 0.30197(18) 0.0214(7) Uani d . 1 C
H5A 0.2638 -0.2292 0.2526 0.026 Uiso calc R 1 H
C6 0.20772(17) -0.0507(5) 0.31812(17) 0.0207(6) Uani d . 1 C
C7 0.2959(2) 0.0599(6) 0.52533(19) 0.0314(8) Uani d . 1 C
C8 0.2844(3) 0.3146(7) 0.5240(2) 0.0436(10) Uani d . 1 C
H8A 0.2300 0.3486 0.5088 0.052 Uiso calc R 1 H
H8B 0.3132 0.3814 0.4892 0.052 Uiso calc R 1 H
H8C 0.3026 0.3751 0.5732 0.052 Uiso calc R 1 H
C9 0.2495(2) -0.0528(7) 0.5767(2) 0.0398(9) Uani d . 1 C
H9A 0.1956 -0.0113 0.5625 0.048 Uiso calc R 1 H
H9B 0.2685 -0.0052 0.6274 0.048 Uiso calc R 1 H
H9C 0.2546 -0.2143 0.5732 0.048 Uiso calc R 1 H
C10 0.3802(2) 0.0253(9) 0.5606(2) 0.0511(11) Uani d . 1 C
H10A 0.4130 0.0863 0.5283 0.061 Uiso calc R 1 H
H10B 0.3905 -0.1338 0.5679 0.061 Uiso calc R 1 H
H10C 0.3909 0.1014 0.6082 0.061 Uiso calc R 1 H
C11 0.14562(18) 0.0304(6) 0.25335(18) 0.0251(7) Uani d . 1 C
C12 0.1337(2) 0.2830(6) 0.2566(2) 0.0321(8) Uani d . 1 C
H12A 0.1114 0.3195 0.2998 0.039 Uiso calc R 1 H
H12B 0.0991 0.3317 0.2121 0.039 Uiso calc R 1 H
H12C 0.1829 0.3585 0.2600 0.039 Uiso calc R 1 H
C13 0.0696(2) -0.0939(6) 0.2498(2) 0.0345(8) Uani d . 1 C
H13A 0.0476 -0.0569 0.2932 0.041 Uiso calc R 1 H
H13B 0.0786 -0.2543 0.2487 0.041 Uiso calc R 1 H
H13C 0.0340 -0.0498 0.2053 0.041 Uiso calc R 1 H
C14 0.1706(2) -0.0122(7) 0.1795(2) 0.0402(10) Uani d . 1 C
H14A 0.1334 0.0542 0.1398 0.048 Uiso calc R 1 H
H14B 0.1735 -0.1725 0.1713 0.048 Uiso calc R 1 H
H14C 0.2209 0.0546 0.1801 0.048 Uiso calc R 1 H
C15 0.39101(18) -0.3948(6) 0.3307(2) 0.0268(7) Uani d . 1 C
C16 0.4519(2) -0.4625(8) 0.3954(2) 0.0478(11) Uani d . 1 C
H16A 0.4754 -0.3294 0.4203 0.057 Uiso calc R 1 H
H16B 0.4911 -0.5511 0.3777 0.057 Uiso calc R 1 H
H16C 0.4286 -0.5509 0.4299 0.057 Uiso calc R 1 H
C17 0.4294(2) -0.2661(7) 0.2758(3) 0.0479(11) Uani d . 1 C
H17A 0.4520 -0.1294 0.2989 0.057 Uiso calc R 1 H
H17B 0.3912 -0.2287 0.2324 0.057 Uiso calc R 1 H
H17C 0.4694 -0.3581 0.2610 0.057 Uiso calc R 1 H
C18 0.3553(2) -0.6085(6) 0.2945(2) 0.0371(9) Uani d . 1 C
H18A 0.3162 -0.5705 0.2519 0.045 Uiso calc R 1 H
H18B 0.3319 -0.6924 0.3300 0.045 Uiso calc R 1 H
H18C 0.3950 -0.6989 0.2785 0.045 Uiso calc R 1 H

loop_
_atom_site_aniso_label
_atom_site_aniso_U_11
_atom_site_aniso_U_22
_atom_site_aniso_U_33
_atom_site_aniso_U_12
_atom_site_aniso_U_13
_atom_site_aniso_U_23
I1 0.04868(16) 0.02551(13) 0.05811(18) -0.00995(11) 0.02748(13) 0.00115(12)
Te1 0.03344(13) 0.01826(12) 0.04003(14) 0.00111(9) 0.02296(10) -0.00119(10)
C1 0.0246(16) 0.0165(16) 0.0265(17) -0.0011(12) 0.0137(13) 0.0008(13)
C2 0.0319(17) 0.0224(16) 0.0238(17) -0.0077(14) 0.0133(14) -0.0001(14)
C3 0.0252(17) 0.0265(18) 0.0232(17) -0.0038(13) 0.0042(13) 0.0023(14)
C4 0.0214(15) 0.0188(16) 0.0290(18) -0.0019(13) 0.0095(13) 0.0002(13)
C5 0.0234(16) 0.0210(16) 0.0209(16) -0.0005(13) 0.0067(13) -0.0029(13)
C6 0.0214(15) 0.0197(15) 0.0231(16) -0.0023(13) 0.0094(12) -0.0010(13)
C7 0.041(2) 0.0324(19) 0.0225(17) -0.0107(16) 0.0093(15) -0.0064(15)
C8 0.061(3) 0.036(2) 0.037(2) -0.019(2) 0.018(2) -0.0129(18)
C9 0.057(2) 0.041(2) 0.0240(18) -0.011(2) 0.0148(17) 0.0000(17)
C10 0.053(3) 0.070(3) 0.028(2) -0.010(2) 0.0012(19) -0.014(2)
C11 0.0234(16) 0.0246(17) 0.0279(17) 0.0005(14) 0.0065(13) 0.0017(14)
C12 0.0267(18) 0.0288(18) 0.042(2) 0.0010(15) 0.0084(15) 0.0111(17)
C13 0.0295(18) 0.028(2) 0.044(2) -0.0017(15) 0.0015(16) -0.0006(16)
C14 0.039(2) 0.055(3) 0.0253(19) 0.0160(19) 0.0026(16) 0.0012(18)
C15 0.0218(16) 0.0246(18) 0.0355(19) 0.0022(14) 0.0096(14) -0.0008(15)
C16 0.029(2) 0.057(3) 0.055(3) 0.0164(19) 0.0014(18) -0.004(2)
C17 0.041(2) 0.043(2) 0.070(3) 0.0097(18) 0.036(2) 0.011(2)
C18 0.0335(19) 0.030(2) 0.049(2) 0.0062(16) 0.0099(17) -0.0059(17)

loop_
_atom_type_symbol
_atom_type_description
_atom_type_scat_dispersion_real
_atom_type_scat_dispersion_imag
_atom_type_scat_source
C C 0.0033 0.0016 'International Tables Vol C Tables 4.2.6.8 and 6.1.1.4'
H H 0.0000 0.0000 'International Tables Vol C Tables 4.2.6.8 and 6.1.1.4'
Te Te -0.5308 1.6751 'International Tables Vol C Tables 4.2.6.8 and 6.1.1.4'
I I -0.4742 1.8119 'International Tables Vol C Tables 4.2.6.8 and 6.1.1.4'

loop_
_geom_angle_atom_site_label_1
_geom_angle_atom_site_label_2
_geom_angle_atom_site_label_3
_geom_angle
_geom_angle_publ_flag
C1 Te1 I1 95.75(8) y
C2 C1 C6 120.7(3) ?
C2 C1 Te1 119.3(2) y
C6 C1 Te1 119.5(2) y
C3 C2 C1 117.5(3) ?
C3 C2 C7 116.6(3) ?
C1 C2 C7 125.9(3) ?
C4 C3 C2 123.2(3) ?
C4 C3 H3A 118.4 ?
C2 C3 H3A 118.4 ?
C3 C4 C5 117.1(3) ?
C3 C4 C15 122.5(3) ?
C5 C4 C15 120.3(3) ?
C4 C5 C6 123.9(3) ?
C4 C5 H5A 118.0 ?
C6 C5 H5A 118.0 ?
C5 C6 C1 116.7(3) ?
C5 C6 C11 118.2(3) ?
C1 C6 C11 125.0(3) ?
C9 C7 C10 105.8(3) ?
C9 C7 C8 111.4(3) ?
C10 C7 C8 104.9(3) ?
C9 C7 C2 112.7(3) ?
C10 C7 C2 111.6(3) ?
C8 C7 C2 110.1(3) ?
C7 C8 H8A 109.5 ?
C7 C8 H8B 109.5 ?
H8A C8 H8B 109.5 ?
C7 C8 H8C 109.5 ?
H8A C8 H8C 109.5 ?
H8B C8 H8C 109.5 ?
C7 C9 H9A 109.5 ?
C7 C9 H9B 109.5 ?
H9A C9 H9B 109.5 ?
C7 C9 H9C 109.5 ?
H9A C9 H9C 109.5 ?
H9B C9 H9C 109.5 ?
C7 C10 H10A 109.5 ?
C7 C10 H10B 109.5 ?
H10A C10 H10B 109.5 ?
C7 C10 H10C 109.5 ?
H10A C10 H10C 109.5 ?
H10B C10 H10C 109.5 ?
C14 C11 C13 106.1(3) ?
C14 C11 C12 105.3(3) ?
C13 C11 C12 110.9(3) ?
C14 C11 C6 110.7(3) ?
C13 C11 C6 112.1(3) ?
C12 C11 C6 111.4(3) ?
C11 C12 H12A 109.5 ?
C11 C12 H12B 109.5 ?
H12A C12 H12B 109.5 ?
C11 C12 H12C 109.5 ?
H12A C12 H12C 109.5 ?
H12B C12 H12C 109.5 ?
C11 C13 H13A 109.5 ?
C11 C13 H13B 109.5 ?
H13A C13 H13B 109.5 ?
C11 C13 H13C 109.5 ?
H13A C13 H13C 109.5 ?
H13B C13 H13C 109.5 ?
C11 C14 H14A 109.5 ?
C11 C14 H14B 109.5 ?
H14A C14 H14B 109.5 ?
C11 C14 H14C 109.5 ?
H14A C14 H14C 109.5 ?
H14B C14 H14C 109.5 ?
C16 C15 C4 112.7(3) ?
C16 C15 C17 108.5(3) ?
C4 C15 C17 108.6(3) ?
C16 C15 C18 107.4(3) ?
C4 C15 C18 110.1(3) ?
C17 C15 C18 109.5(3) ?
C15 C16 H16A 109.5 ?
C15 C16 H16B 109.5 ?
H16A C16 H16B 109.5 ?
C15 C16 H16C 109.5 ?
H16A C16 H16C 109.5 ?
H16B C16 H16C 109.5 ?
C15 C17 H17A 109.5 ?
C15 C17 H17B 109.5 ?
H17A C17 H17B 109.5 ?
C15 C17 H17C 109.5 ?
H17A C17 H17C 109.5 ?
H17B C17 H17C 109.5 ?
C15 C18 H18A 109.5 ?
C15 C18 H18B 109.5 ?
H18A C18 H18B 109.5 ?
C15 C18 H18C 109.5 ?
H18A C18 H18C 109.5 ?
H18B C18 H18C 109.5 ?

loop_
_geom_bond_atom_site_label_1
_geom_bond_atom_site_label_2
_geom_bond_distance
_geom_bond_publ_flag
I1 Te1 2.7181(6) y
Te1 C1 2.155(3) y
C1 C2 1.414(5) ?
C1 C6 1.420(4) ?
C2 C3 1.391(5) ?
C2 C7 1.560(5) ?
C3 C4 1.378(5) ?
C3 H3A 0.9500 ?
C4 C5 1.385(5) ?
C4 C15 1.534(4) ?
C5 C6 1.386(4) ?
C5 H5A 0.9500 ?
C6 C11 1.554(5) ?
C7 C9 1.527(5) ?
C7 C10 1.539(6) ?
C7 C8 1.547(6) ?
C8 H8A 0.9800 ?
C8 H8B 0.9800 ?
C8 H8C 0.9800 ?
C9 H9A 0.9800 ?
C9 H9B 0.9800 ?
C9 H9C 0.9800 ?
C10 H10A 0.9800 ?
C10 H10B 0.9800 ?
C10 H10C 0.9800 ?
C11 C14 1.534(5) ?
C11 C13 1.538(5) ?
C11 C12 1.539(5) ?
C12 H12A 0.9800 ?
C12 H12B 0.9800 ?
C12 H12C 0.9800 ?
C13 H13A 0.9800 ?
C13 H13B 0.9800 ?
C13 H13C 0.9800 ?
C14 H14A 0.9800 ?
C14 H14B 0.9800 ?
C14 H14C 0.9800 ?
C15 C16 1.518(5) ?
C15 C17 1.534(5) ?
C15 C18 1.534(5) ?
C16 H16A 0.9800 ?
C16 H16B 0.9800 ?
C16 H16C 0.9800 ?
C17 H17A 0.9800 ?
C17 H17B 0.9800 ?
C17 H17C 0.9800 ?
C18 H18A 0.9800 ?
C18 H18B 0.9800 ?
C18 H18C 0.9800 ?

loop_
_geom_torsion_atom_site_label_1
_geom_torsion_atom_site_label_2
_geom_torsion_atom_site_label_3
_geom_torsion_atom_site_label_4
_geom_torsion
I1 Te1 C1 C2 -84.8(2)
I1 Te1 C1 C6 86.6(2)
C6 C1 C2 C3 -9.2(5)
Te1 C1 C2 C3 162.1(2)
C6 C1 C2 C7 167.7(3)
Te1 C1 C2 C7 -21.0(4)
C1 C2 C3 C4 1.8(5)
C7 C2 C3 C4 -175.3(3)
C2 C3 C4 C5 4.6(5)
C2 C3 C4 C15 -178.8(3)
C3 C4 C5 C6 -4.0(5)
C15 C4 C5 C6 179.3(3)
C4 C5 C6 C1 -3.0(5)
C4 C5 C6 C11 173.7(3)
C2 C1 C6 C5 9.7(5)
Te1 C1 C6 C5 -161.6(2)
C2 C1 C6 C11 -166.8(3)
Te1 C1 C6 C11 22.0(4)
C3 C2 C7 C9 -108.2(4)
C1 C2 C7 C9 74.9(5)
C3 C2 C7 C10 10.7(5)
C1 C2 C7 C10 -166.2(3)
C3 C2 C7 C8 126.7(3)
C1 C2 C7 C8 -50.1(4)
C5 C6 C11 C14 -11.9(4)
C1 C6 C11 C14 164.5(3)
C5 C6 C11 C13 106.3(3)
C1 C6 C11 C13 -77.3(4)
C5 C6 C11 C12 -128.8(3)
C1 C6 C11 C12 47.6(4)
C3 C4 C15 C16 7.5(5)
C5 C4 C15 C16 -176.1(3)
C3 C4 C15 C17 -112.8(4)
C5 C4 C15 C17 63.7(4)
C3 C4 C15 C18 127.4(3)
C5 C4 C15 C18 -56.2(4)

loop_
_cod_related_entry_id
_cod_related_entry_database
_cod_related_entry_code
1 ChemSpider 21126913
